data_4112114
loop_
_publ_author_name
'Alexander A. Kolomeitsev'
'Ilmar A. Koppel'
'Toomas Rodima'
'Jan Barten'
'Enno Lork'
'Gerd-Volker R\"oschenthaler'
'Ivari Kaljurand'
'Agnes K\"utt'
'Ivar Koppel'
'Vahur M\"aemets'
'Ivo Leito'

_publ_section_title
;
 Guanidinophosphazenes: Design, Synthesis, and Basicity in THF and in the
 Gas Phase
;
_journal_name_full 'Journal of the American Chemical Society'
_journal_page_first 17656
_journal_page_last 17666
_journal_paper_doi 10.1021/ja053543n
_journal_volume 127
_journal_year 2005
_chemical_formula_moiety 'C19 H45 N10 P'
_chemical_formula_sum 'C19 H45 N10 P'
_chemical_formula_weight 444.62
_chemical_name_systematic
; 
 ? 
;
_space_group_IT_number 19
_symmetry_cell_setting orthorhombic
_symmetry_space_group_name_Hall 'P 2ac 2ab'
_symmetry_space_group_name_H-M 'P 21 21 21'
_atom_sites_solution_hydrogens geom
_atom_sites_solution_primary direct
_atom_sites_solution_secondary difmap
_audit_creation_method SHELXL-97
_cell_angle_alpha 90.00
_cell_angle_beta 90.00
_cell_angle_gamma 90.00
_cell_formula_units_Z 4
_cell_length_a 11.222(2)
_cell_length_b 11.981(2)
_cell_length_c 19.807(4)
_cell_measurement_reflns_used 25
_cell_measurement_temperature 173(2)
_cell_measurement_theta_max 12.55
_cell_measurement_theta_min 4.92
_cell_volume 2663.1(8)
_computing_cell_refinement 'Siemens XSCANS'
_computing_data_collection 'Siemens XSCANS'
_computing_data_reduction 'Siemens XSCANS'
_computing_molecular_graphics Diamond
_computing_publication_material Ciftab
_computing_structure_refinement 'SHELXL-97 (Sheldrick, 1997)'
_computing_structure_solution 'SHELXS-97 (Sheldrick, 1990)'
_diffrn_ambient_temperature 173(2)
_diffrn_measured_fraction_theta_full 0.997
_diffrn_measured_fraction_theta_max 0.997
_diffrn_measurement_device_type 'Siemens P4'
_diffrn_measurement_method '2\q/\w scans'
_diffrn_radiation_monochromator graphite
_diffrn_radiation_source 'normal-focus sealed tube'
_diffrn_radiation_type MoK\a
_diffrn_radiation_wavelength 0.71073
_diffrn_reflns_av_R_equivalents 0.0231
_diffrn_reflns_av_sigmaI/netI 0.0418
_diffrn_reflns_limit_h_max 14
_diffrn_reflns_limit_h_min -1
_diffrn_reflns_limit_k_max 15
_diffrn_reflns_limit_k_min -15
_diffrn_reflns_limit_l_max 25
_diffrn_reflns_limit_l_min -1
_diffrn_reflns_number 7701
_diffrn_reflns_theta_full 27.50
_diffrn_reflns_theta_max 27.50
_diffrn_reflns_theta_min 2.67
_diffrn_standards_decay_% 'random variation +/-2.0'
_diffrn_standards_interval_count 197
_diffrn_standards_number 3
_exptl_absorpt_coefficient_mu 0.128
_exptl_absorpt_correction_type none
_exptl_crystal_colour colourless
_exptl_crystal_density_diffrn 1.109
_exptl_crystal_description blocks
_exptl_crystal_F_000 976
_exptl_crystal_size_max 1.0
_exptl_crystal_size_mid 0.8
_exptl_crystal_size_min 0.5
_refine_diff_density_max 0.301
_refine_diff_density_min -0.334
_refine_diff_density_rms 0.054
_refine_ls_abs_structure_details 'Flack H D (1983), Acta Cryst. A39, 876-881'
_refine_ls_abs_structure_Flack 0.02(9)
_refine_ls_extinction_method none
_refine_ls_goodness_of_fit_ref 1.031
_refine_ls_hydrogen_treatment refU
_refine_ls_matrix_type full
_refine_ls_number_parameters 287
_refine_ls_number_reflns 5865
_refine_ls_number_restraints 0
_refine_ls_restrained_S_all 1.031
_refine_ls_R_factor_all 0.0500
_refine_ls_R_factor_gt 0.0403
_refine_ls_shift/su_max 0.008
_refine_ls_shift/su_mean 0.000
_refine_ls_structure_factor_coef Fsqd
_refine_ls_weighting_details 'calc w=1/[\s^2^(Fo^2^)+(0.0597P)^2^+0.2859P] where P=(Fo^2^+2Fc^2^)/3'
_refine_ls_weighting_scheme calc
_refine_ls_wR_factor_gt 0.0990
_refine_ls_wR_factor_ref 0.1048
_reflns_number_gt 5158
_reflns_number_total 5865
_reflns_threshold_expression >2sigma(I)
_cod_data_source_file ja053543nsi20050613_103418.cif
_cod_data_source_block ak32
_cod_database_code 4112114

loop_
_symmetry_equiv_pos_as_xyz
'x, y, z'
'-x+1/2, -y, z+1/2'
'-x, y+1/2, -z+1/2'
'x+1/2, -y+1/2, -z'

loop_
_atom_site_label
_atom_site_type_symbol
_atom_site_fract_x
_atom_site_fract_y
_atom_site_fract_z
_atom_site_U_iso_or_equiv
_atom_site_adp_type
_atom_site_occupancy
_atom_site_symmetry_multiplicity
_atom_site_calc_flag
_atom_site_refinement_flags
P1 P 0.25347(4) 0.09368(3) 0.17573(2) 0.02039(10) Uani 1 1 d .
C1 C 0.04063(15) 0.09899(16) 0.10874(10) 0.0297(4) Uani 1 1 d .
C2 C -0.11795(19) 0.0654(2) 0.19044(14) 0.0534(7) Uani 1 1 d .
H2A H -0.1057 -0.0145 0.1983 0.0656(13) Uiso 1 1 calc R
H2B H -0.2024 0.0836 0.1966 0.0656(13) Uiso 1 1 calc R
H2C H -0.0699 0.1084 0.2225 0.0656(13) Uiso 1 1 calc R
C3 C -0.1619(2) 0.0488(3) 0.07004(17) 0.0679(8) Uani 1 1 d .
H3A H -0.1289 0.0645 0.0252 0.0656(13) Uiso 1 1 calc R
H3B H -0.2403 0.0842 0.0742 0.0656(13) Uiso 1 1 calc R
H3C H -0.1702 -0.0321 0.0759 0.0656(13) Uiso 1 1 calc R
C4 C -0.0030(3) 0.2342(2) 0.01742(15) 0.0618(8) Uani 1 1 d .
H4A H -0.0637 0.2581 0.0499 0.0656(13) Uiso 1 1 calc R
H4B H -0.0417 0.2099 -0.0244 0.0656(13) Uiso 1 1 calc R
H4C H 0.0506 0.2968 0.0077 0.0656(13) Uiso 1 1 calc R
C5 C 0.1762(2) 0.1175(2) 0.01151(10) 0.0435(5) Uani 1 1 d .
H5A H 0.2346 0.1758 0.0219 0.0656(13) Uiso 1 1 calc R
H5B H 0.1623 0.1153 -0.0373 0.0656(13) Uiso 1 1 calc R
H5C H 0.2066 0.0451 0.0267 0.0656(13) Uiso 1 1 calc R
C6 C 0.32403(14) -0.08522(15) 0.10642(8) 0.0219(3) Uani 1 1 d .
C7 C 0.1625(2) -0.2139(2) 0.07531(12) 0.0487(6) Uani 1 1 d .
H7A H 0.0830 -0.1803 0.0782 0.0656(13) Uiso 1 1 calc R
H7B H 0.1567 -0.2943 0.0838 0.0656(13) Uiso 1 1 calc R
H7C H 0.1954 -0.2013 0.0301 0.0656(13) Uiso 1 1 calc R
C8 C 0.19614(19) -0.17054(16) 0.19412(10) 0.0334(4) Uani 1 1 d .
H8A H 0.2460 -0.1241 0.2234 0.0656(13) Uiso 1 1 calc R
H8B H 0.1996 -0.2483 0.2094 0.0656(13) Uiso 1 1 calc R
H8C H 0.1136 -0.1441 0.1960 0.0656(13) Uiso 1 1 calc R
C9 C 0.4780(2) -0.0380(2) 0.02523(11) 0.0394(5) Uani 1 1 d .
H9A H 0.4404 0.0357 0.0230 0.0656(13) Uiso 1 1 calc R
H9B H 0.5023 -0.0611 -0.0202 0.0656(13) Uiso 1 1 calc R
H9C H 0.5482 -0.0344 0.0546 0.0656(13) Uiso 1 1 calc R
C10 C 0.4268(2) -0.23488(18) 0.04165(12) 0.0435(5) Uani 1 1 d .
H10A H 0.3845 -0.2821 0.0742 0.0656(13) Uiso 1 1 calc R
H10B H 0.5129 -0.2434 0.0479 0.0656(13) Uiso 1 1 calc R
H10C H 0.4052 -0.2573 -0.0043 0.0656(13) Uiso 1 1 calc R
C11 C 0.33566(16) 0.30204(14) 0.16891(10) 0.0278(4) Uani 1 1 d .
C12 C 0.4734(2) 0.3715(2) 0.25801(13) 0.0449(5) Uani 1 1 d .
H12A H 0.4051 0.4193 0.2689 0.0656(13) Uiso 1 1 calc R
H12B H 0.5407 0.4181 0.2439 0.0656(13) Uiso 1 1 calc R
H12C H 0.4958 0.3281 0.2980 0.0656(13) Uiso 1 1 calc R
C13 C 0.51922(18) 0.19970(18) 0.19558(14) 0.0432(5) Uani 1 1 d .
H13A H 0.5087 0.1494 0.2342 0.0656(13) Uiso 1 1 calc R
H13B H 0.6022 0.2249 0.1937 0.0656(13) Uiso 1 1 calc R
H13C H 0.4994 0.1600 0.1538 0.0656(13) Uiso 1 1 calc R
C14 C 0.1730(2) 0.42442(19) 0.13681(13) 0.0468(6) Uani 1 1 d .
H14A H 0.1713 0.4144 0.0877 0.0656(13) Uiso 1 1 calc R
H14B H 0.1450 0.4996 0.1481 0.0656(13) Uiso 1 1 calc R
H14C H 0.1210 0.3690 0.1581 0.0656(13) Uiso 1 1 calc R
C15 C 0.3740(3) 0.50001(17) 0.14109(13) 0.0480(6) Uani 1 1 d .
H15A H 0.4559 0.4805 0.1537 0.0656(13) Uiso 1 1 calc R
H15B H 0.3508 0.5691 0.1641 0.0656(13) Uiso 1 1 calc R
H15C H 0.3693 0.5108 0.0921 0.0656(13) Uiso 1 1 calc R
C16 C 0.21553(17) 0.11438(19) 0.31080(9) 0.0358(5) Uani 1 1 d .
C17 C 0.1245(3) 0.0254(3) 0.33041(14) 0.0617(7) Uani 1 1 d .
H17A H 0.0691 0.0135 0.2929 0.0656(13) Uiso 1 1 calc R
H17B H 0.0802 0.0501 0.3703 0.0656(13) Uiso 1 1 calc R
H17C H 0.1659 -0.0447 0.3406 0.0656(13) Uiso 1 1 calc R
C18 C 0.3050(2) 0.1285(3) 0.36882(11) 0.0583(7) Uani 1 1 d .
H18A H 0.3476 0.0581 0.3760 0.0656(13) Uiso 1 1 calc R
H18B H 0.2624 0.1491 0.4101 0.0656(13) Uiso 1 1 calc R
H18C H 0.3622 0.1873 0.3573 0.0656(13) Uiso 1 1 calc R
C19 C 0.1529(2) 0.2265(2) 0.30147(13) 0.0524(6) Uani 1 1 d .
H19A H 0.2116 0.2835 0.2891 0.0656(13) Uiso 1 1 calc R
H19B H 0.1136 0.2479 0.3437 0.0656(13) Uiso 1 1 calc R
H19C H 0.0932 0.2201 0.2656 0.0656(13) Uiso 1 1 calc R
N1 N 0.11263(13) 0.06376(12) 0.15448(8) 0.0254(3) Uani 1 1 d .
N2 N -0.08201(14) 0.09312(18) 0.12181(10) 0.0427(4) Uani 1 1 d .
N3 N 0.06540(16) 0.14179(15) 0.04588(9) 0.0376(4) Uani 1 1 d .
N4 N 0.34435(13) 0.01125(12) 0.13263(7) 0.0222(3) Uani 1 1 d .
N5 N 0.23948(15) -0.16344(12) 0.12504(8) 0.0284(3) Uani 1 1 d .
N6 N 0.39357(14) -0.11843(12) 0.05236(8) 0.0284(3) Uani 1 1 d .
N7 N 0.27431(13) 0.22079(11) 0.14354(8) 0.0243(3) Uani 1 1 d .
N8 N 0.44117(15) 0.29551(14) 0.20310(10) 0.0355(4) Uani 1 1 d .
N9 N 0.29373(15) 0.41008(13) 0.16110(10) 0.0372(4) Uani 1 1 d .
N10 N 0.28204(13) 0.07690(13) 0.25205(7) 0.0267(3) Uani 1 1 d .

loop_
_atom_site_aniso_label
_atom_site_aniso_U_11
_atom_site_aniso_U_22
_atom_site_aniso_U_33
_atom_site_aniso_U_23
_atom_site_aniso_U_13
_atom_site_aniso_U_12
P1 0.01874(17) 0.02083(17) 0.02160(18) -0.00073(16) -0.00134(18) 0.00031(19)
C1 0.0236(8) 0.0292(9) 0.0364(9) -0.0063(8) -0.0079(7) 0.0014(8)
C2 0.0223(9) 0.0725(17) 0.0656(16) -0.0147(13) 0.0053(10) -0.0040(11)
C3 0.0372(12) 0.095(2) 0.0715(19) -0.0149(16) -0.0219(13) -0.0116(14)
C4 0.0703(19) 0.0577(16) 0.0576(17) 0.0154(13) -0.0246(15) 0.0160(14)
C5 0.0488(12) 0.0569(14) 0.0247(9) 0.0058(9) -0.0049(9) 0.0019(11)
C6 0.0221(7) 0.0232(7) 0.0205(7) 0.0035(7) -0.0025(6) -0.0005(7)
C7 0.0523(13) 0.0520(13) 0.0420(12) -0.0060(10) -0.0081(11) -0.0245(12)
C8 0.0363(10) 0.0293(9) 0.0345(10) 0.0076(8) 0.0018(8) -0.0074(8)
C9 0.0408(11) 0.0442(12) 0.0331(10) -0.0004(9) 0.0128(9) -0.0054(10)
C10 0.0548(14) 0.0321(10) 0.0435(12) -0.0045(9) 0.0095(11) 0.0120(10)
C11 0.0270(8) 0.0227(8) 0.0337(9) -0.0005(7) -0.0014(8) 0.0010(7)
C12 0.0432(12) 0.0379(11) 0.0535(13) -0.0062(10) -0.0159(11) -0.0097(10)
C13 0.0232(9) 0.0331(10) 0.0733(16) 0.0006(10) -0.0099(10) 0.0016(8)
C14 0.0421(11) 0.0343(11) 0.0639(16) 0.0006(10) -0.0125(11) 0.0123(10)
C15 0.0623(15) 0.0235(9) 0.0582(15) 0.0048(9) -0.0054(12) -0.0080(10)
C16 0.0293(9) 0.0557(12) 0.0224(9) -0.0060(8) -0.0002(7) 0.0004(9)
C17 0.0540(14) 0.091(2) 0.0399(13) -0.0028(14) 0.0213(12) -0.0184(15)
C18 0.0519(14) 0.098(2) 0.0250(10) -0.0133(12) -0.0056(10) 0.0037(15)
C19 0.0475(13) 0.0674(16) 0.0425(13) -0.0199(12) 0.0050(11) 0.0147(13)
N1 0.0212(7) 0.0258(7) 0.0291(8) -0.0017(6) -0.0020(6) -0.0007(6)
N2 0.0199(7) 0.0571(11) 0.0511(10) -0.0114(10) -0.0084(7) 0.0013(8)
N3 0.0348(9) 0.0415(9) 0.0364(9) 0.0070(8) -0.0134(8) 0.0046(8)
N4 0.0209(7) 0.0220(7) 0.0238(7) 0.0014(6) 0.0003(6) -0.0004(6)
N5 0.0308(8) 0.0269(7) 0.0276(7) -0.0004(6) -0.0006(7) -0.0089(7)
N6 0.0333(8) 0.0244(7) 0.0275(7) -0.0010(6) 0.0044(7) -0.0004(6)
N7 0.0245(7) 0.0202(6) 0.0281(7) -0.0004(6) -0.0030(6) -0.0008(6)
N8 0.0292(8) 0.0253(7) 0.0520(11) -0.0047(7) -0.0106(8) -0.0020(7)
N9 0.0359(8) 0.0204(7) 0.0552(11) 0.0006(8) -0.0076(8) 0.0006(7)
N10 0.0238(7) 0.0325(8) 0.0238(7) -0.0005(6) -0.0014(6) 0.0015(6)

loop_
_atom_type_symbol
_atom_type_description
_atom_type_scat_dispersion_real
_atom_type_scat_dispersion_imag
_atom_type_scat_source
C C 0.0033 0.0016 'International Tables Vol C Tables 4.2.6.8 and 6.1.1.4'
H H 0.0000 0.0000 'International Tables Vol C Tables 4.2.6.8 and 6.1.1.4'
N N 0.0061 0.0033 'International Tables Vol C Tables 4.2.6.8 and 6.1.1.4'
P P 0.1023 0.0942 'International Tables Vol C Tables 4.2.6.8 and 6.1.1.4'

loop_
_geom_angle_atom_site_label_1
_geom_angle_atom_site_label_2
_geom_angle_atom_site_label_3
_geom_angle
N10 P1 N4 107.24(8)
N10 P1 N7 117.38(8)
N4 P1 N7 105.13(8)
N10 P1 N1 114.24(8)
N4 P1 N1 108.90(8)
N7 P1 N1 103.40(7)
N1 C1 N3 129.33(17)
N1 C1 N2 118.06(19)
N3 C1 N2 112.60(17)
N4 C6 N5 128.47(16)
N4 C6 N6 118.06(15)
N5 C6 N6 113.47(15)
N7 C11 N8 127.63(16)
N7 C11 N9 118.60(16)
N8 C11 N9 113.77(16)
N10 C16 C17 109.35(18)
N10 C16 C19 114.28(17)
C17 C16 C19 109.7(2)
N10 C16 C18 107.29(17)
C17 C16 C18 108.9(2)
C19 C16 C18 107.1(2)
C1 N1 P1 134.45(14)
C1 N2 C2 117.11(17)
C1 N2 C3 119.4(2)
C2 N2 C3 113.7(2)
C1 N3 C5 121.66(16)
C1 N3 C4 121.7(2)
C5 N3 C4 115.0(2)
C6 N4 P1 129.34(13)
C6 N5 C7 120.83(16)
C6 N5 C8 121.30(14)
C7 N5 C8 114.67(17)
C6 N6 C9 117.58(15)
C6 N6 C10 122.10(16)
C9 N6 C10 114.41(17)
C11 N7 P1 127.82(13)
C11 N8 C13 121.15(17)
C11 N8 C12 123.13(18)
C13 N8 C12 114.80(17)
C11 N9 C14 117.75(17)
C11 N9 C15 120.68(18)
C14 N9 C15 113.57(18)
C16 N10 P1 129.13(13)

loop_
_geom_bond_atom_site_label_1
_geom_bond_atom_site_label_2
_geom_bond_distance
P1 N10 1.5584(15)
P1 N4 1.6566(15)
P1 N7 1.6675(15)
P1 N1 1.6744(16)
C1 N1 1.285(2)
C1 N3 1.375(3)
C1 N2 1.402(2)
C2 N2 1.456(3)
C3 N2 1.462(3)
C4 N3 1.461(3)
C5 N3 1.447(3)
C6 N4 1.287(2)
C6 N5 1.384(2)
C6 N6 1.384(2)
C7 N5 1.443(3)
C8 N5 1.455(2)
C9 N6 1.454(3)
C10 N6 1.460(2)
C11 N7 1.294(2)
C11 N8 1.366(2)
C11 N9 1.386(2)
C12 N8 1.464(3)
C13 N8 1.452(3)
C14 N9 1.448(3)
C15 N9 1.459(3)
C16 N10 1.454(2)
C16 C17 1.527(3)
C16 C19 1.528(3)
C16 C18 1.535(3)

loop_
_geom_torsion_atom_site_label_1
_geom_torsion_atom_site_label_2
_geom_torsion_atom_site_label_3
_geom_torsion_atom_site_label_4
_geom_torsion
N3 C1 N1 P1 28.2(3)
N2 C1 N1 P1 -153.02(16)
N10 P1 N1 C1 150.77(19)
N4 P1 N1 C1 -89.4(2)
N7 P1 N1 C1 22.0(2)
N1 C1 N2 C2 10.2(3)
N3 C1 N2 C2 -170.8(2)
N1 C1 N2 C3 -133.6(2)
N3 C1 N2 C3 45.5(3)
N1 C1 N3 C5 22.8(3)
N2 C1 N3 C5 -156.1(2)
N1 C1 N3 C4 -141.9(2)
N2 C1 N3 C4 39.2(3)
N5 C6 N4 P1 -24.7(3)
N6 C6 N4 P1 155.17(13)
N10 P1 N4 C6 99.66(16)
N7 P1 N4 C6 -134.70(16)
N1 P1 N4 C6 -24.43(18)
N4 C6 N5 C7 130.7(2)
N6 C6 N5 C7 -49.2(2)
N4 C6 N5 C8 -28.0(3)
N6 C6 N5 C8 152.14(17)
N4 C6 N6 C9 -5.2(2)
N5 C6 N6 C9 174.74(16)
N4 C6 N6 C10 146.25(19)
N5 C6 N6 C10 -33.9(2)
N8 C11 N7 P1 37.7(3)
N9 C11 N7 P1 -143.08(16)
N10 P1 N7 C11 16.9(2)
N4 P1 N7 C11 -102.18(17)
N1 P1 N7 C11 143.65(16)
N7 C11 N8 C13 21.7(3)
N9 C11 N8 C13 -157.5(2)
N7 C11 N8 C12 -146.7(2)
N9 C11 N8 C12 34.1(3)
N7 C11 N9 C14 11.8(3)
N8 C11 N9 C14 -168.88(19)
N7 C11 N9 C15 -135.0(2)
N8 C11 N9 C15 44.3(3)
C17 C16 N10 P1 89.2(2)
C19 C16 N10 P1 -34.2(3)
C18 C16 N10 P1 -152.81(18)
N4 P1 N10 C16 -168.43(16)
N7 P1 N10 C16 73.63(19)
N1 P1 N10 C16 -47.66(19)

loop_
_cod_related_entry_id
_cod_related_entry_database
_cod_related_entry_code
1 ChemSpider 21521465
